data_4309946
loop_
_publ_author_name
'Feng He'
'Ming-Liang Tong'
'Xiao-Ming Chen'

_publ_section_title
;
Synthesis, Structures, and Magnetic Properties of Heteronuclear
Cu(II)-Ln(III) (Ln = La, Gd, or Tb) Complexes
;
_journal_name_full 'Inorganic Chemistry'
_journal_page_first 8285
_journal_page_last 8292
_journal_paper_doi 10.1021/ic0507159
_journal_volume 44
_journal_year 2005
_chemical_formula_sum 'C12 H16 Cu N5 O13 Tb'
_chemical_formula_weight 660.76
_chemical_name_systematic
; 
 ? 
;
_space_group_IT_number 14
_symmetry_cell_setting monoclinic
_symmetry_space_group_name_Hall '-P 2yn'
_symmetry_space_group_name_H-M 'P 1 21/n 1'
_atom_sites_solution_hydrogens geom
_atom_sites_solution_primary direct
_atom_sites_solution_secondary difmap
_audit_creation_method SHELXL-97
_cell_angle_alpha 90.00
_cell_angle_beta 104.4380(10)
_cell_angle_gamma 90.00
_cell_formula_units_Z 4
_cell_length_a 7.6049(5)
_cell_length_b 19.5974(13)
_cell_length_c 13.6724(9)
_cell_measurement_temperature 298(2)
_cell_volume 1973.3(2)
_computing_structure_refinement 'SHELXL-97 (Sheldrick, 1997)'
_computing_structure_solution 'SHELXS-97 (Sheldrick, 1990)'
_diffrn_ambient_temperature 298(2)
_diffrn_measured_fraction_theta_full 0.935
_diffrn_measured_fraction_theta_max 0.935
_diffrn_radiation_monochromator graphite
_diffrn_radiation_source 'fine-focus sealed tube'
_diffrn_radiation_type MoK\a
_diffrn_radiation_wavelength 0.71073
_diffrn_reflns_av_R_equivalents 0.0255
_diffrn_reflns_av_sigmaI/netI 0.0327
_diffrn_reflns_limit_h_max 9
_diffrn_reflns_limit_h_min -10
_diffrn_reflns_limit_k_max 22
_diffrn_reflns_limit_k_min -25
_diffrn_reflns_limit_l_max 18
_diffrn_reflns_limit_l_min -12
_diffrn_reflns_number 11877
_diffrn_reflns_theta_full 28.28
_diffrn_reflns_theta_max 28.28
_diffrn_reflns_theta_min 1.86
_exptl_absorpt_coefficient_mu 4.713
_exptl_absorpt_correction_T_max 0.6929
_exptl_absorpt_correction_T_min 0.2909
_exptl_absorpt_correction_type SADABS
_exptl_crystal_colour blue
_exptl_crystal_density_diffrn 2.224
_exptl_crystal_density_method 'not measured'
_exptl_crystal_F_000 1284
_exptl_crystal_size_max 0.348
_exptl_crystal_size_mid 0.173
_exptl_crystal_size_min 0.084
_refine_diff_density_max 0.625
_refine_diff_density_min -0.681
_refine_diff_density_rms 0.116
_refine_ls_extinction_method SHELXL
_refine_ls_goodness_of_fit_ref 0.991
_refine_ls_hydrogen_treatment mixed
_refine_ls_matrix_type full
_refine_ls_number_parameters 305
_refine_ls_number_reflns 4573
_refine_ls_number_restraints 0
_refine_ls_restrained_S_all 0.991
_refine_ls_R_factor_all 0.0346
_refine_ls_R_factor_gt 0.0293
_refine_ls_shift/su_max 0.004
_refine_ls_shift/su_mean 0.000
_refine_ls_structure_factor_coef Fsqd
_refine_ls_weighting_details 'calc w=1/[\s^2^(Fo^2^)+(0.0349P)^2^+1.1526P] where P=(Fo^2^+2Fc^2^)/3'
_refine_ls_weighting_scheme calc
_refine_ls_wR_factor_gt 0.0660
_refine_ls_wR_factor_ref 0.0684
_reflns_number_gt 4033
_reflns_number_total 4573
_reflns_threshold_expression >2sigma(I)
_cod_data_source_file ic0507159si20050507_083030_2.cif
_cod_data_source_block compoud_1.Tb
_cod_database_code 4309946

loop_
_symmetry_equiv_pos_as_xyz
'x, y, z'
'-x+1/2, y+1/2, -z+1/2'
'-x, -y, -z'
'x-1/2, -y-1/2, z-1/2'

loop_
_atom_site_label
_atom_site_type_symbol
_atom_site_fract_x
_atom_site_fract_y
_atom_site_fract_z
_atom_site_U_iso_or_equiv
_atom_site_adp_type
_atom_site_occupancy
_atom_site_symmetry_multiplicity
_atom_site_calc_flag
_atom_site_refinement_flags
_atom_site_disorder_assembly
_atom_site_disorder_group
Tb1 Tb 0.45663(2) 0.770564(8) 0.653067(12) 0.02904(7) Uani 1 1 d . . .
Cu1 Cu 0.46244(6) 0.93810(2) 0.66735(3) 0.03189(11) Uani 1 1 d . . .
O1 O 0.3606(3) 0.87219(12) 0.56883(18) 0.0384(6) Uani 1 1 d . . .
O2 O 0.6137(3) 0.86484(12) 0.72805(18) 0.0370(6) Uani 1 1 d . . .
O3 O 0.7343(3) 0.72256(12) 0.77877(19) 0.0355(6) Uani 1 1 d . . .
O4 O 0.7834(4) 0.74992(14) 0.6360(2) 0.0403(6) Uani 1 1 d . . .
O5 O 0.9948(4) 0.70062(15) 0.7492(2) 0.0514(7) Uani 1 1 d . . .
O6 O 0.4495(5) 0.77515(15) 0.8575(2) 0.0569(8) Uani 1 1 d . . .
O7 O 0.2381(4) 0.81982(15) 0.74255(19) 0.0448(6) Uani 1 1 d . . .
O8 O 0.2210(4) 0.82203(16) 0.8982(2) 0.0606(9) Uani 1 1 d . . .
O9 O 0.5000(4) 0.64948(12) 0.6130(2) 0.0442(7) Uani 1 1 d . . .
O10 O 0.3691(4) 0.66242(15) 0.7334(2) 0.0481(7) Uani 1 1 d . . .
O11 O 0.4341(5) 0.56051(15) 0.6911(2) 0.0632(9) Uani 1 1 d . . .
O12 O 0.4690(5) 0.75613(17) 0.4787(2) 0.0432(7) Uani 1 1 d . . .
O13 O 0.1458(4) 0.74067(17) 0.5652(3) 0.0458(7) Uani 1 1 d . . .
N1 N 0.3251(4) 1.00421(14) 0.5686(2) 0.0320(6) Uani 1 1 d . . .
N2 N 0.5590(4) 0.98508(14) 0.7971(2) 0.0341(7) Uani 1 1 d . . .
N3 N 0.8423(4) 0.72399(13) 0.7215(2) 0.0330(7) Uani 1 1 d . . .
N4 N 0.3007(4) 0.80586(16) 0.8348(2) 0.0376(7) Uani 1 1 d . . .
N5 N 0.4348(4) 0.62231(16) 0.6804(3) 0.0402(8) Uani 1 1 d . . .
C1 C 0.2352(5) 0.97373(18) 0.4825(3) 0.0336(8) Uani 1 1 d . . .
C2 C 0.1295(5) 1.0115(2) 0.4028(3) 0.0427(9) Uani 1 1 d . . .
H2 H 0.0675 0.9898 0.3438 0.051 Uiso 1 1 calc R . .
C3 C 0.1176(6) 1.0810(2) 0.4122(3) 0.0475(10) Uani 1 1 d . . .
H3 H 0.0470 1.1069 0.3598 0.057 Uiso 1 1 calc R . .
C4 C 0.2114(5) 1.1119(2) 0.5000(3) 0.0472(10) Uani 1 1 d . . .
H4 H 0.2057 1.1589 0.5078 0.057 Uiso 1 1 calc R . .
C5 C 0.3128(5) 1.07249(18) 0.5756(3) 0.0407(9) Uani 1 1 d . . .
H5 H 0.3764 1.0938 0.6347 0.049 Uiso 1 1 calc R . .
C6 C 0.2565(5) 0.89778(18) 0.4776(3) 0.0362(8) Uani 1 1 d . . .
H6A H 0.1377 0.8764 0.4620 0.043 Uiso 1 1 calc R . .
H6B H 0.3144 0.8866 0.4239 0.043 Uiso 1 1 calc R . .
C7 C 0.6933(5) 0.94903(17) 0.8592(3) 0.0326(7) Uani 1 1 d . . .
C8 C 0.7782(6) 0.97192(19) 0.9536(3) 0.0431(9) Uani 1 1 d . . .
H8 H 0.8691 0.9460 0.9953 0.052 Uiso 1 1 calc R . .
C9 C 0.7287(6) 1.0332(2) 0.9864(3) 0.0513(11) Uani 1 1 d . . .
H9 H 0.7879 1.0500 1.0497 0.062 Uiso 1 1 calc R . .
C10 C 0.5904(6) 1.0698(2) 0.9248(3) 0.0517(11) Uani 1 1 d . . .
H10 H 0.5530 1.1111 0.9463 0.062 Uiso 1 1 calc R . .
C11 C 0.5090(6) 1.0446(2) 0.8315(3) 0.0440(10) Uani 1 1 d . . .
H11 H 0.4153 1.0694 0.7900 0.053 Uiso 1 1 calc R . .
C12 C 0.7391(5) 0.88188(18) 0.8187(3) 0.0392(9) Uani 1 1 d . . .
H12A H 0.8597 0.8844 0.8073 0.047 Uiso 1 1 calc R . .
H12B H 0.7397 0.8464 0.8683 0.047 Uiso 1 1 calc R . .
H12A H 0.402(6) 0.769(2) 0.432(4) 0.045(14) Uiso 1 1 d . . .
H12B H 0.542(7) 0.728(2) 0.472(4) 0.049(14) Uiso 1 1 d . . .
H13A H 0.091(6) 0.735(2) 0.505(4) 0.050(14) Uiso 1 1 d . . .
H13B H 0.065(8) 0.742(3) 0.593(4) 0.071(18) Uiso 1 1 d . . .

loop_
_atom_site_aniso_label
_atom_site_aniso_U_11
_atom_site_aniso_U_22
_atom_site_aniso_U_33
_atom_site_aniso_U_23
_atom_site_aniso_U_13
_atom_site_aniso_U_12
Tb1 0.03338(10) 0.02882(10) 0.02340(10) -0.00186(6) 0.00421(7) 0.00183(6)
Cu1 0.0355(2) 0.0297(2) 0.0265(2) -0.00084(17) 0.00019(17) 0.00293(16)
O1 0.0511(16) 0.0316(12) 0.0257(13) -0.0031(10) -0.0031(11) 0.0017(11)
O2 0.0401(14) 0.0324(12) 0.0309(13) -0.0042(10) -0.0057(11) 0.0057(10)
O3 0.0377(14) 0.0409(14) 0.0276(13) 0.0014(11) 0.0080(11) 0.0038(11)
O4 0.0496(16) 0.0438(14) 0.0289(14) 0.0026(12) 0.0129(12) -0.0005(13)
O5 0.0311(15) 0.0530(17) 0.068(2) -0.0007(15) 0.0088(13) 0.0074(13)
O6 0.057(2) 0.067(2) 0.0446(18) 0.0064(14) 0.0076(15) 0.0147(15)
O7 0.0457(16) 0.0572(17) 0.0295(14) -0.0017(13) 0.0058(12) 0.0007(13)
O8 0.078(2) 0.0666(19) 0.0518(19) -0.0250(17) 0.0438(17) -0.0149(17)
O9 0.0599(18) 0.0341(14) 0.0398(16) -0.0023(12) 0.0146(13) -0.0038(12)
O10 0.0507(17) 0.0547(17) 0.0422(16) 0.0055(14) 0.0176(13) -0.0030(13)
O11 0.086(2) 0.0383(17) 0.0541(19) 0.0124(14) -0.0035(16) -0.0069(15)
O12 0.0539(19) 0.0490(17) 0.0246(15) -0.0019(13) 0.0058(13) 0.0111(15)
O13 0.0400(17) 0.067(2) 0.0314(16) -0.0070(14) 0.0098(14) -0.0089(14)
N1 0.0344(15) 0.0308(14) 0.0290(15) 0.0042(12) 0.0046(12) 0.0013(12)
N2 0.0390(17) 0.0333(15) 0.0260(15) -0.0021(12) 0.0006(12) 0.0031(12)
N3 0.0354(17) 0.0278(14) 0.0365(17) -0.0052(12) 0.0100(13) -0.0019(12)
N4 0.0418(18) 0.0406(17) 0.0329(17) -0.0100(14) 0.0141(14) -0.0073(14)
N5 0.0422(18) 0.0351(17) 0.0359(17) 0.0045(14) -0.0044(14) -0.0046(14)
C1 0.0336(19) 0.0419(19) 0.0254(17) 0.0017(15) 0.0077(14) 0.0016(15)
C2 0.044(2) 0.054(2) 0.0262(19) 0.0058(17) 0.0019(16) 0.0041(18)
C3 0.051(2) 0.049(2) 0.039(2) 0.0181(19) 0.0069(18) 0.0057(19)
C4 0.051(2) 0.035(2) 0.054(3) 0.0103(19) 0.0098(19) 0.0018(17)
C5 0.047(2) 0.0339(19) 0.039(2) 0.0023(16) 0.0047(17) -0.0068(16)
C6 0.041(2) 0.0384(19) 0.0250(18) -0.0020(15) 0.0014(15) 0.0022(16)
C7 0.0372(19) 0.0299(17) 0.0296(18) 0.0001(14) 0.0061(14) -0.0023(14)
C8 0.051(2) 0.038(2) 0.034(2) 0.0003(16) -0.0021(17) -0.0040(17)
C9 0.072(3) 0.040(2) 0.034(2) -0.0093(18) -0.001(2) -0.005(2)
C10 0.075(3) 0.035(2) 0.042(2) -0.0091(18) 0.010(2) 0.007(2)
C11 0.059(3) 0.036(2) 0.035(2) -0.0017(16) 0.0083(18) 0.0124(17)
C12 0.036(2) 0.0333(18) 0.039(2) -0.0058(16) -0.0078(16) 0.0038(15)

loop_
_atom_type_symbol
_atom_type_description
_atom_type_scat_dispersion_real
_atom_type_scat_dispersion_imag
_atom_type_scat_source
C C 0.0033 0.0016 'International Tables Vol C Tables 4.2.6.8 and 6.1.1.4'
H H 0.0000 0.0000 'International Tables Vol C Tables 4.2.6.8 and 6.1.1.4'
N N 0.0061 0.0033 'International Tables Vol C Tables 4.2.6.8 and 6.1.1.4'
O O 0.0106 0.0060 'International Tables Vol C Tables 4.2.6.8 and 6.1.1.4'
Cu Cu 0.3201 1.2651 'International Tables Vol C Tables 4.2.6.8 and 6.1.1.4'
Tb Tb -0.1723 4.1537 'International Tables Vol C Tables 4.2.6.8 and 6.1.1.4'

loop_
_geom_angle_atom_site_label_1
_geom_angle_atom_site_label_2
_geom_angle_atom_site_label_3
_geom_angle
_geom_angle_site_symmetry_1
_geom_angle_site_symmetry_3
_geom_angle_publ_flag
O2 Tb1 O1 66.20(8) . . ?
O2 Tb1 O12 112.89(10) . . ?
O1 Tb1 O12 72.39(10) . . ?
O2 Tb1 O13 138.10(10) . . ?
O1 Tb1 O13 79.39(10) . . ?
O12 Tb1 O13 76.04(12) . . ?
O2 Tb1 O9 141.83(9) . . ?
O1 Tb1 O9 138.95(9) . . ?
O12 Tb1 O9 68.35(10) . . ?
O13 Tb1 O9 80.05(10) . . ?
O2 Tb1 O7 78.78(9) . . ?
O1 Tb1 O7 75.27(9) . . ?
O12 Tb1 O7 136.23(10) . . ?
O13 Tb1 O7 69.62(10) . . ?
O9 Tb1 O7 128.46(10) . . ?
O2 Tb1 O3 75.21(8) . . ?
O1 Tb1 O3 139.09(8) . . ?
O12 Tb1 O3 113.03(10) . . ?
O13 Tb1 O3 141.40(10) . . ?
O9 Tb1 O3 70.21(8) . . ?
O7 Tb1 O3 110.74(8) . . ?
O2 Tb1 O10 129.67(9) . . ?
O1 Tb1 O10 147.29(9) . . ?
O12 Tb1 O10 113.87(10) . . ?
O13 Tb1 O10 71.80(10) . . ?
O9 Tb1 O10 50.38(9) . . ?
O7 Tb1 O10 80.37(9) . . ?
O3 Tb1 O10 70.37(8) . . ?
O2 Tb1 O4 76.21(9) . . ?
O1 Tb1 O4 106.24(9) . . ?
O12 Tb1 O4 67.63(10) . . ?
O13 Tb1 O4 138.85(10) . . ?
O9 Tb1 O4 69.27(9) . . ?
O7 Tb1 O4 151.53(8) . . ?
O3 Tb1 O4 49.39(8) . . ?
O10 Tb1 O4 105.59(9) . . ?
O2 Tb1 O6 70.57(9) . . ?
O1 Tb1 O6 112.56(9) . . ?
O12 Tb1 O6 175.01(10) . . ?
O13 Tb1 O6 103.91(11) . . ?
O9 Tb1 O6 106.69(9) . . ?
O7 Tb1 O6 47.03(9) . . ?
O3 Tb1 O6 63.84(9) . . ?
O10 Tb1 O6 61.73(9) . . ?
O4 Tb1 O6 110.61(9) . . ?
O2 Tb1 N5 141.04(8) . . ?
O1 Tb1 N5 152.73(8) . . ?
O12 Tb1 N5 91.54(11) . . ?
O13 Tb1 N5 75.33(10) . . ?
O9 Tb1 N5 25.24(10) . . ?
O7 Tb1 N5 104.77(10) . . ?
O3 Tb1 N5 67.22(8) . . ?
O10 Tb1 N5 25.17(9) . . ?
O4 Tb1 N5 86.71(9) . . ?
O6 Tb1 N5 83.66(9) . . ?
O2 Tb1 Cu1 34.21(6) . . ?
O1 Tb1 Cu1 34.13(6) . . ?
O12 Tb1 Cu1 99.88(8) . . ?
O13 Tb1 Cu1 105.42(8) . . ?
O9 Tb1 Cu1 165.80(7) . . ?
O7 Tb1 Cu1 65.46(7) . . ?
O3 Tb1 Cu1 109.39(5) . . ?
O10 Tb1 Cu1 143.61(7) . . ?
O4 Tb1 Cu1 99.36(6) . . ?
O6 Tb1 Cu1 84.97(6) . . ?
N5 Tb1 Cu1 168.42(8) . . ?
O1 Cu1 O2 83.71(10) . . ?
O1 Cu1 N2 163.04(12) . . ?
O2 Cu1 N2 84.87(11) . . ?
O1 Cu1 N1 84.72(11) . . ?
O2 Cu1 N1 163.10(12) . . ?
N2 Cu1 N1 108.92(12) . . ?
O1 Cu1 Tb1 43.73(7) . . ?
O2 Cu1 Tb1 42.94(7) . . ?
N2 Cu1 Tb1 121.08(8) . . ?
N1 Cu1 Tb1 128.19(8) . . ?
C6 O1 Cu1 115.7(2) . . ?
C6 O1 Tb1 142.2(2) . . ?
Cu1 O1 Tb1 102.14(10) . . ?
C12 O2 Cu1 114.3(2) . . ?
C12 O2 Tb1 138.5(2) . . ?
Cu1 O2 Tb1 102.85(10) . . ?
N3 O3 Tb1 97.5(2) . . ?
N3 O4 Tb1 96.2(2) . . ?
N4 O6 Tb1 90.5(2) . . ?
N4 O7 Tb1 106.0(2) . . ?
N5 O9 Tb1 98.3(2) . . ?
N5 O10 Tb1 95.0(2) . . ?
C1 N1 C5 118.3(3) . . ?
C1 N1 Cu1 112.0(2) . . ?
C5 N1 Cu1 129.7(2) . . ?
C11 N2 C7 117.9(3) . . ?
C11 N2 Cu1 130.1(2) . . ?
C7 N2 Cu1 112.0(2) . . ?
O5 N3 O4 122.4(3) . . ?
O5 N3 O3 120.9(3) . . ?
O4 N3 O3 116.7(3) . . ?
O8 N4 O6 121.9(4) . . ?
O8 N4 O7 121.6(3) . . ?
O6 N4 O7 116.4(3) . . ?
O11 N5 O10 122.6(4) . . ?
O11 N5 O9 121.2(4) . . ?
O10 N5 O9 116.2(3) . . ?
O11 N5 Tb1 176.9(3) . . ?
O10 N5 Tb1 59.83(18) . . ?
O9 N5 Tb1 56.46(17) . . ?
N1 C1 C2 121.1(3) . . ?
N1 C1 C6 116.2(3) . . ?
C2 C1 C6 122.6(3) . . ?
C3 C2 C1 119.5(4) . . ?
C2 C3 C4 119.1(4) . . ?
C5 C4 C3 119.0(4) . . ?
N1 C5 C4 123.0(4) . . ?
O1 C6 C1 111.2(3) . . ?
N2 C7 C8 121.7(3) . . ?
N2 C7 C12 115.8(3) . . ?
C8 C7 C12 122.5(3) . . ?
C7 C8 C9 119.6(4) . . ?
C8 C9 C10 119.2(4) . . ?
C11 C10 C9 118.9(4) . . ?
N2 C11 C10 122.6(4) . . ?
O2 C12 C7 111.4(3) . . ?

loop_
_geom_bond_atom_site_label_1
_geom_bond_atom_site_label_2
_geom_bond_distance
_geom_bond_site_symmetry_2
_geom_bond_publ_flag
Tb1 O2 2.298(2) . ?
Tb1 O1 2.325(2) . ?
Tb1 O12 2.426(3) . ?
Tb1 O13 2.441(3) . ?
Tb1 O9 2.476(2) . ?
Tb1 O7 2.491(3) . ?
Tb1 O3 2.547(2) . ?
Tb1 O10 2.551(3) . ?
Tb1 O4 2.585(3) . ?
Tb1 O6 2.810(3) . ?
Tb1 N5 2.939(3) . ?
Tb1 Cu1 3.2887(5) . ?
Cu1 O1 1.887(2) . ?
Cu1 O2 1.896(2) . ?
Cu1 N2 1.971(3) . ?
Cu1 N1 1.972(3) . ?
O1 C6 1.393(4) . ?
O2 C12 1.403(4) . ?
O3 N3 1.268(4) . ?
O4 N3 1.251(4) . ?
O5 N3 1.216(4) . ?
O6 N4 1.250(4) . ?
O7 N4 1.262(4) . ?
O8 N4 1.217(4) . ?
O9 N5 1.267(4) . ?
O10 N5 1.255(4) . ?
O11 N5 1.220(4) . ?
N1 C1 1.345(4) . ?
N1 C5 1.347(5) . ?
N2 C11 1.346(5) . ?
N2 C7 1.353(4) . ?
C1 C2 1.394(5) . ?
C1 C6 1.500(5) . ?
C2 C3 1.374(6) . ?
C3 C4 1.375(6) . ?
C4 C5 1.365(5) . ?
C7 C8 1.367(5) . ?
C7 C12 1.502(5) . ?
C8 C9 1.368(5) . ?
C9 C10 1.374(6) . ?
C10 C11 1.364(5) . ?
